data_7003276
loop_
_publ_author_name
'Rajendiran, Venugopal'
'Murali, Mariappan'
'Suresh, Eringathodi'
'Palaniandavar, Mallayan'
'Periasamy, Vaiyapuri Subbarayan'
'Akbarsha, Mohammad Abdulkader'

_publ_section_title
;
 Non-covalent DNA binding and cytotoxicity of certain mixed-ligand
 ruthenium(ii) complexes of 2,2&#x2032;-dipyridylamine and diimines
;
_journal_issue 16
_journal_name_full 'Dalton Transactions'
_journal_page_first 2157
_journal_page_last 2170
_journal_paper_doi 10.1039/b715077f
_journal_year 2008
_chemical_formula_sum 'C32 H25 Cl2 N8 O8 Ru'
_chemical_formula_weight 821.57
_chemical_name_systematic
;
?
;
_space_group_IT_number 61
_symmetry_cell_setting orthorhombic
_symmetry_space_group_name_Hall '-P 2ac 2ab'
_symmetry_space_group_name_H-M 'P b c a'
_atom_sites_solution_hydrogens geom
_atom_sites_solution_primary direct
_atom_sites_solution_secondary difmap
_audit_creation_method SHELXL-97
_cell_angle_alpha 90.00
_cell_angle_beta 90.00
_cell_angle_gamma 90.00
_cell_formula_units_Z 8
_cell_length_a 18.642(10)
_cell_length_b 15.952(9)
_cell_length_c 22.343(12)
_cell_measurement_temperature 293(2)
_cell_volume 6644(6)
_computing_cell_refinement 'BRUKER SMART'
_computing_data_collection 'BRUKER SMART'
_computing_data_reduction 'BRUKER SAINT'
_computing_molecular_graphics ORTEP
_computing_structure_refinement 'SHELXL-97 (Sheldrick, 1997)'
_computing_structure_solution 'SHELXS-97 (Sheldrick, 1990)'
_diffrn_ambient_temperature 293(2)
_diffrn_measured_fraction_theta_full 0.899
_diffrn_measured_fraction_theta_max 0.899
_diffrn_measurement_device_type 'BRUKER SMART APEX CCD DIFFRACTOMETER'
_diffrn_measurement_method 'OMEGA-PHI SCAN'
_diffrn_radiation_monochromator graphite
_diffrn_radiation_source 'fine-focus sealed tube'
_diffrn_radiation_type MoK\a
_diffrn_radiation_wavelength 0.71073
_diffrn_reflns_av_R_equivalents 0.2366
_diffrn_reflns_av_sigmaI/netI 0.2071
_diffrn_reflns_limit_h_max 15
_diffrn_reflns_limit_h_min -20
_diffrn_reflns_limit_k_max 17
_diffrn_reflns_limit_k_min -17
_diffrn_reflns_limit_l_max 23
_diffrn_reflns_limit_l_min -24
_diffrn_reflns_number 24624
_diffrn_reflns_theta_full 22.50
_diffrn_reflns_theta_max 22.50
_diffrn_reflns_theta_min 1.91
_exptl_absorpt_coefficient_mu 0.698
_exptl_absorpt_correction_T_max 0.9726
_exptl_absorpt_correction_T_min 0.9086
_exptl_absorpt_correction_type multi-scan
_exptl_absorpt_process_details 'BRUKER SADABS'
_exptl_crystal_colour Red
_exptl_crystal_density_diffrn 1.643
_exptl_crystal_density_method 'not measured'
_exptl_crystal_description Plates
_exptl_crystal_F_000 3320
_exptl_crystal_size_max 0.14
_exptl_crystal_size_mid 0.07
_exptl_crystal_size_min 0.04
_refine_diff_density_max 0.774
_refine_diff_density_min -0.981
_refine_diff_density_rms 0.140
_refine_ls_extinction_coef 0.0015(5)
_refine_ls_extinction_expression Fc^*^=kFc[1+0.001xFc^2^\l^3^/sin(2\q)]^-1/4^
_refine_ls_extinction_method SHELXL
_refine_ls_goodness_of_fit_ref 1.057
_refine_ls_hydrogen_treatment constr
_refine_ls_matrix_type full
_refine_ls_number_parameters 461
_refine_ls_number_reflns 4333
_refine_ls_number_restraints 0
_refine_ls_restrained_S_all 1.057
_refine_ls_R_factor_all 0.1639
_refine_ls_R_factor_gt 0.0936
_refine_ls_shift/su_max 0.000
_refine_ls_shift/su_mean 0.000
_refine_ls_structure_factor_coef Fsqd
_refine_ls_weighting_details 'calc w=1/[\s^2^(Fo^2^)+(0.0992P)^2^+0.0000P] where P=(Fo^2^+2Fc^2^)/3'
_refine_ls_weighting_scheme calc
_refine_ls_wR_factor_gt 0.2158
_refine_ls_wR_factor_ref 0.2729
_reflns_number_gt 2465
_reflns_number_total 4333
_reflns_threshold_expression >2sigma(I)
_cod_data_source_file b715077f.txt
_cod_data_source_block mpvrdpam
_cod_depositor_comments
;
The following automatic conversions were performed:
'_symmetry_cell_setting' value 'Orthorhombic' changed to 'orthorhombic'
according to '/home/saulius/struct/CIF-dictionaries/cif_core.dic'
dictionary named 'cif_core.dic' version 2.4.1 from
2010-06-29.

'_exptl_absorpt_correction_type' value 'MULTI-SCAN' changed
to 'multi-scan' according to
'/home/saulius/struct/CIF-dictionaries/cif_core.dic' dictionary named
'cif_core.dic' version 2.4.1 from 2010-06-29.

Automatic conversion script
Id: cif_fix_enum 1527 2010-12-29 10:47:43Z saulius 
;
_cod_original_sg_symbol_H-M Pbca
_cod_database_code 7003276

loop_
_symmetry_equiv_pos_as_xyz
'x, y, z'
'-x+1/2, -y, z+1/2'
'x+1/2, -y+1/2, -z'
'-x, y+1/2, -z+1/2'
'-x, -y, -z'
'x-1/2, y, -z-1/2'
'-x-1/2, y-1/2, z'
'x, -y-1/2, z-1/2'

loop_
_atom_site_label
_atom_site_type_symbol
_atom_site_fract_x
_atom_site_fract_y
_atom_site_fract_z
_atom_site_U_iso_or_equiv
_atom_site_adp_type
_atom_site_occupancy
_atom_site_calc_flag
_atom_site_refinement_flags
_atom_site_disorder_assembly
_atom_site_disorder_group
Ru1 Ru 0.08298(5) 0.15344(6) 0.34508(5) 0.0377(5) Uani 1 d . . .
N7 N 0.1515(6) 0.2569(6) 0.4532(6) 0.051(3) Uani 1 d . . .
N2 N -0.0109(5) 0.0827(7) 0.3474(6) 0.049(3) Uani 1 d . . .
N3 N 0.1250(6) 0.0720(6) 0.2819(6) 0.046(3) Uani 1 d . . .
N6 N 0.0394(6) 0.2375(6) 0.4057(6) 0.044(3) Uani 1 d . . .
N5 N 0.0524(5) 0.2310(6) 0.2764(5) 0.039(3) Uani 1 d . . .
C26 C 0.0488(8) 0.3264(9) 0.4919(7) 0.055(4) Uani 1 d . . .
H26 H 0.0776 0.3493 0.5217 0.067 Uiso 1 calc R . .
C28 C 0.1991(8) 0.2552(8) 0.4058(10) 0.061(5) Uani 1 d . . .
C20 C -0.0173(8) 0.3337(9) 0.1930(9) 0.067(5) Uani 1 d . . .
H20 H -0.0439 0.3672 0.1671 0.081 Uiso 1 calc R . .
N1 N 0.1095(5) 0.0662(6) 0.4110(5) 0.033(3) Uani 1 d . . .
N8 N 0.1781(5) 0.2195(7) 0.3535(7) 0.056(4) Uani 1 d . . .
C3 C 0.1296(8) -0.0657(8) 0.4921(7) 0.051(4) Uani 1 d . . .
H3 H 0.1358 -0.1080 0.5203 0.061 Uiso 1 calc R . .
C1 C 0.1710(7) 0.0561(8) 0.4409(6) 0.042(4) Uani 1 d . . .
H1 H 0.2081 0.0940 0.4343 0.051 Uiso 1 calc R . .
C32 C 0.2249(7) 0.2255(8) 0.3067(7) 0.045(4) Uani 1 d . . .
H32 H 0.2102 0.2049 0.2697 0.054 Uiso 1 calc R . .
C23 C -0.0321(7) 0.2576(7) 0.4030(7) 0.051(4) Uani 1 d . . .
H23 H -0.0612 0.2341 0.3736 0.061 Uiso 1 calc R . .
C18 C 0.0269(7) 0.1993(8) 0.2245(6) 0.039(3) Uani 1 d . . .
C11 C -0.0078(7) 0.0179(9) 0.3860(6) 0.039(3) Uani 1 d . . .
C22 C 0.0490(7) 0.3167(8) 0.2828(7) 0.051(4) Uani 1 d . . .
H22 H 0.0697 0.3417 0.3162 0.061 Uiso 1 calc R . .
C17 C 0.0928(6) 0.0613(7) 0.2276(7) 0.039(4) Uani 1 d . . .
C13 C 0.1852(6) 0.0254(9) 0.2928(7) 0.045(4) Uani 1 d . . .
H13 H 0.2120 0.0348 0.3272 0.054 Uiso 1 calc R . .
C9 C -0.1324(7) 0.0415(9) 0.3228(7) 0.054(4) Uani 1 d . . .
H9 H -0.1741 0.0519 0.3012 0.065 Uiso 1 calc R . .
N4 N 0.0352(5) 0.1148(7) 0.2123(5) 0.047(3) Uani 1 d . . .
H4 H 0.0007 0.0917 0.1928 0.057 Uiso 1 calc R . .
C12 C 0.0563(7) 0.0073(8) 0.4201(6) 0.041(4) Uani 1 d . . .
C21 C 0.0161(7) 0.3651(9) 0.2416(9) 0.064(5) Uani 1 d . . .
H21 H 0.0165 0.4229 0.2470 0.077 Uiso 1 calc R . .
C2 C 0.1819(7) -0.0085(8) 0.4811(7) 0.048(4) Uani 1 d . . .
H2 H 0.2256 -0.0128 0.5009 0.058 Uiso 1 calc R . .
C19 C -0.0094(7) 0.2505(9) 0.1844(7) 0.051(4) Uani 1 d . . .
H19 H -0.0290 0.2265 0.1502 0.061 Uiso 1 calc R . .
C27 C 0.0782(8) 0.2722(8) 0.4500(7) 0.048(4) Uani 1 d . . .
C10 C -0.0722(7) 0.0924(10) 0.3159(6) 0.047(4) Uani 1 d . . .
H10 H -0.0744 0.1355 0.2880 0.056 Uiso 1 calc R . .
C31 C 0.2919(8) 0.2598(8) 0.3106(9) 0.060(5) Uani 1 d . . .
H31 H 0.3218 0.2640 0.2774 0.072 Uiso 1 calc R . .
C7 C -0.0649(7) -0.0377(8) 0.3951(7) 0.041(4) Uani 1 d . . .
C16 C 0.1138(8) 0.0000(10) 0.1862(7) 0.059(4) Uani 1 d . . .
H16 H 0.0887 -0.0069 0.1506 0.070 Uiso 1 calc R . .
C25 C -0.0215(10) 0.3459(10) 0.4896(8) 0.073(5) Uani 1 d . . .
H25 H -0.0423 0.3806 0.5181 0.087 Uiso 1 calc R . .
C5 C 0.0051(9) -0.1158(8) 0.4654(7) 0.055(4) Uani 1 d . . .
H5 H 0.0095 -0.1609 0.4916 0.066 Uiso 1 calc R . .
C6 C -0.0561(8) -0.1065(8) 0.4352(6) 0.045(4) Uani 1 d . . .
H6 H -0.0931 -0.1450 0.4404 0.054 Uiso 1 calc R . .
C30 C 0.3131(9) 0.2880(11) 0.3665(9) 0.076(6) Uani 1 d . . .
H30 H 0.3596 0.3077 0.3720 0.092 Uiso 1 calc R . .
C8 C -0.1286(7) -0.0252(9) 0.3628(7) 0.054(4) Uani 1 d . . .
H8 H -0.1676 -0.0609 0.3681 0.065 Uiso 1 calc R . .
C15 C 0.1707(9) -0.0483(10) 0.1987(8) 0.066(5) Uani 1 d . . .
H15 H 0.1861 -0.0893 0.1720 0.079 Uiso 1 calc R . .
C4 C 0.0653(7) -0.0584(8) 0.4589(6) 0.039(3) Uani 1 d . . .
C24 C -0.0607(9) 0.3134(9) 0.4445(8) 0.065(5) Uani 1 d . . .
H24 H -0.1086 0.3289 0.4410 0.078 Uiso 1 calc R . .
C29 C 0.2657(8) 0.2871(10) 0.4147(9) 0.069(5) Uani 1 d . . .
H29 H 0.2794 0.3078 0.4519 0.083 Uiso 1 calc R . .
C14 C 0.2059(7) -0.0352(10) 0.2529(8) 0.058(4) Uani 1 d . . .
H14 H 0.2449 -0.0689 0.2624 0.069 Uiso 1 calc R . .
Cl1 Cl 0.3791(2) 0.0213(3) 0.3776(2) 0.0667(13) Uani 1 d . . .
Cl3 Cl 0.2330(2) 0.2264(3) 0.1124(2) 0.0778(14) Uani 1 d . . .
O1 O 0.4535(6) 0.0249(10) 0.3835(7) 0.125(6) Uani 1 d . . .
O7 O 0.2351(12) 0.1724(12) 0.0649(9) 0.194(9) Uani 1 d . . .
O8 O 0.2963(8) 0.2220(13) 0.1435(9) 0.180(9) Uani 1 d . . .
O3 O 0.3453(9) 0.0650(14) 0.4198(11) 0.221(13) Uani 1 d . . .
O5 O 0.1751(12) 0.2158(18) 0.1451(11) 0.238(12) Uani 1 d . . .
O2 O 0.3518(10) -0.0558(10) 0.3765(14) 0.232(13) Uani 1 d . . .
O6 O 0.2326(10) 0.3100(12) 0.0855(10) 0.178(8) Uani 1 d . . .
O4 O 0.3647(10) 0.0570(19) 0.3232(11) 0.249(15) Uani 1 d . . .

loop_
_atom_site_aniso_label
_atom_site_aniso_U_11
_atom_site_aniso_U_22
_atom_site_aniso_U_33
_atom_site_aniso_U_23
_atom_site_aniso_U_13
_atom_site_aniso_U_12
Ru1 0.0240(6) 0.0357(7) 0.0534(9) 0.0030(6) 0.0012(5) -0.0028(5)
N7 0.024(7) 0.047(7) 0.082(11) 0.001(7) 0.015(7) -0.008(5)
N2 0.017(6) 0.041(7) 0.088(10) 0.004(7) 0.001(6) -0.012(5)
N3 0.035(7) 0.031(6) 0.071(10) -0.005(6) 0.011(6) -0.005(5)
N6 0.044(7) 0.031(6) 0.058(9) 0.002(6) 0.013(6) -0.002(5)
N5 0.018(5) 0.038(7) 0.061(9) -0.003(6) -0.003(6) 0.003(5)
C26 0.047(10) 0.069(11) 0.050(11) -0.003(9) 0.012(8) -0.005(8)
C28 0.042(10) 0.029(8) 0.112(17) -0.017(9) -0.015(11) -0.007(7)
C20 0.052(10) 0.045(10) 0.104(16) 0.025(10) -0.036(10) -0.009(8)
N1 0.032(6) 0.033(6) 0.035(7) -0.002(5) -0.002(5) 0.001(5)
N8 0.017(6) 0.042(7) 0.107(12) 0.026(8) 0.012(7) 0.000(5)
C3 0.064(10) 0.035(8) 0.053(11) 0.014(7) 0.018(9) 0.002(7)
C1 0.038(8) 0.036(8) 0.053(11) -0.003(7) -0.007(7) 0.004(6)
C32 0.036(8) 0.046(8) 0.053(11) 0.009(7) 0.014(8) -0.015(7)
C23 0.043(9) 0.030(8) 0.080(13) -0.004(8) 0.008(8) 0.010(7)
C18 0.035(8) 0.041(8) 0.039(10) -0.002(8) 0.002(7) -0.007(7)
C11 0.040(8) 0.059(9) 0.018(8) -0.013(7) 0.010(7) 0.009(7)
C22 0.034(8) 0.035(8) 0.083(13) -0.013(8) 0.012(8) 0.000(7)
C17 0.026(8) 0.028(7) 0.061(11) 0.003(7) -0.003(7) -0.021(6)
C13 0.019(7) 0.064(9) 0.053(11) 0.000(8) 0.012(7) 0.002(7)
C9 0.033(8) 0.059(10) 0.071(12) 0.007(9) 0.017(8) 0.008(8)
N4 0.033(7) 0.054(8) 0.055(9) -0.003(6) -0.008(6) -0.001(6)
C12 0.051(9) 0.040(8) 0.032(9) 0.002(7) 0.006(7) -0.005(7)
C21 0.039(9) 0.045(9) 0.107(16) 0.026(10) -0.008(10) 0.015(8)
C2 0.036(8) 0.056(9) 0.053(11) 0.005(8) 0.002(7) 0.020(7)
C19 0.041(9) 0.057(10) 0.053(11) 0.007(8) -0.002(8) -0.005(8)
C27 0.055(10) 0.031(8) 0.059(11) 0.009(7) 0.007(9) -0.004(8)
C10 0.031(8) 0.076(10) 0.033(9) 0.005(8) 0.005(7) -0.005(8)
C31 0.055(11) 0.040(9) 0.086(15) 0.006(9) 0.021(10) -0.007(8)
C7 0.036(8) 0.031(7) 0.055(10) -0.008(7) 0.009(7) -0.006(6)
C16 0.054(10) 0.069(11) 0.052(11) -0.024(9) -0.002(8) 0.004(9)
C25 0.091(14) 0.073(12) 0.055(13) -0.019(10) 0.018(10) 0.010(11)
C5 0.076(12) 0.039(9) 0.049(11) 0.003(8) 0.004(9) 0.004(8)
C6 0.059(10) 0.038(8) 0.036(9) -0.005(7) 0.017(8) -0.016(7)
C30 0.048(10) 0.085(13) 0.096(16) -0.032(12) -0.001(11) -0.026(9)
C8 0.041(9) 0.060(10) 0.061(12) -0.011(9) 0.010(8) -0.012(8)
C15 0.058(11) 0.074(11) 0.065(13) -0.019(10) 0.010(10) 0.002(9)
C4 0.037(8) 0.044(8) 0.037(9) -0.010(7) 0.001(7) 0.000(7)
C24 0.053(10) 0.058(10) 0.084(14) -0.001(10) 0.004(10) 0.021(8)
C29 0.051(11) 0.072(11) 0.086(15) -0.024(10) -0.004(10) -0.014(9)
C14 0.031(8) 0.066(10) 0.076(14) 0.007(10) 0.004(9) 0.011(8)
Cl1 0.042(2) 0.068(3) 0.090(4) -0.003(3) -0.002(2) -0.003(2)
Cl3 0.051(3) 0.096(4) 0.086(4) -0.009(3) 0.000(3) 0.017(2)
O1 0.037(7) 0.209(16) 0.129(14) 0.039(12) 0.006(7) 0.009(9)
O7 0.28(2) 0.161(17) 0.140(18) -0.098(15) -0.017(16) 0.040(15)
O8 0.099(12) 0.214(19) 0.23(2) 0.030(16) -0.099(13) 0.011(12)
O3 0.108(13) 0.28(2) 0.27(3) -0.18(2) 0.095(15) -0.039(14)
O5 0.145(18) 0.32(3) 0.25(3) -0.05(2) 0.104(18) -0.044(19)
O2 0.145(17) 0.087(11) 0.46(4) -0.007(17) 0.07(2) -0.031(11)
O6 0.188(19) 0.133(14) 0.21(2) 0.019(16) -0.012(15) 0.064(13)
O4 0.121(16) 0.43(4) 0.20(2) 0.16(3) -0.054(15) -0.03(2)

loop_
_atom_type_symbol
_atom_type_description
_atom_type_scat_dispersion_real
_atom_type_scat_dispersion_imag
_atom_type_scat_source
C C 0.0033 0.0016 'International Tables Vol C Tables 4.2.6.8 and 6.1.1.4'
Cl Cl 0.1484 0.1585 'International Tables Vol C Tables 4.2.6.8 and 6.1.1.4'
N N 0.0061 0.0033 'International Tables Vol C Tables 4.2.6.8 and 6.1.1.4'
Ru Ru -1.2594 0.8363 'International Tables Vol C Tables 4.2.6.8 and 6.1.1.4'
O O 0.0106 0.0060 'International Tables Vol C Tables 4.2.6.8 and 6.1.1.4'
H H 0.0000 0.0000 'International Tables Vol C Tables 4.2.6.8 and 6.1.1.4'

loop_
_geom_angle_atom_site_label_1
_geom_angle_atom_site_label_2
_geom_angle_atom_site_label_3
_geom_angle
_geom_angle_site_symmetry_1
_geom_angle_site_symmetry_3
_geom_angle_publ_flag
N5 Ru1 N8 89.9(4) . . ?
N5 Ru1 N6 89.4(4) . . ?
N8 Ru1 N6 86.9(5) . . ?
N5 Ru1 N3 88.5(5) . . ?
N8 Ru1 N3 93.3(5) . . ?
N6 Ru1 N3 177.9(5) . . ?
N5 Ru1 N2 96.4(4) . . ?
N8 Ru1 N2 173.0(5) . . ?
N6 Ru1 N2 90.3(4) . . ?
N3 Ru1 N2 89.7(4) . . ?
N5 Ru1 N1 175.0(4) . . ?
N8 Ru1 N1 94.1(4) . . ?
N6 Ru1 N1 93.6(4) . . ?
N3 Ru1 N1 88.5(4) . . ?
N2 Ru1 N1 79.7(4) . . ?
C28 N7 C27 126.6(14) . . ?
C11 N2 C10 117.2(11) . . ?
C11 N2 Ru1 113.3(9) . . ?
C10 N2 Ru1 129.5(10) . . ?
C17 N3 C13 116.8(12) . . ?
C17 N3 Ru1 121.2(9) . . ?
C13 N3 Ru1 121.9(10) . . ?
C27 N6 C23 117.4(12) . . ?
C27 N6 Ru1 122.4(9) . . ?
C23 N6 Ru1 120.2(10) . . ?
C18 N5 C22 116.4(12) . . ?
C18 N5 Ru1 120.9(8) . . ?
C22 N5 Ru1 122.3(10) . . ?
C25 C26 C27 120.1(16) . . ?
C25 C26 H26 119.9 . . ?
C27 C26 H26 119.9 . . ?
N8 C28 C29 123.3(17) . . ?
N8 C28 N7 118.8(13) . . ?
C29 C28 N7 117.9(17) . . ?
C21 C20 C19 115.4(15) . . ?
C21 C20 H20 122.3 . . ?
C19 C20 H20 122.3 . . ?
C1 N1 C12 117.4(11) . . ?
C1 N1 Ru1 129.6(9) . . ?
C12 N1 Ru1 112.7(8) . . ?
C28 N8 C32 116.5(13) . . ?
C28 N8 Ru1 122.6(11) . . ?
C32 N8 Ru1 120.8(12) . . ?
C2 C3 C4 117.3(13) . . ?
C2 C3 H3 121.4 . . ?
C4 C3 H3 121.4 . . ?
N1 C1 C2 122.7(13) . . ?
N1 C1 H1 118.6 . . ?
C2 C1 H1 118.6 . . ?
N8 C32 C31 124.3(16) . . ?
N8 C32 H32 117.9 . . ?
C31 C32 H32 117.9 . . ?
N6 C23 C24 119.5(15) . . ?
N6 C23 H23 120.3 . . ?
C24 C23 H23 120.3 . . ?
N5 C18 N4 119.6(12) . . ?
N5 C18 C19 120.4(12) . . ?
N4 C18 C19 120.0(13) . . ?
N2 C11 C7 123.1(12) . . ?
N2 C11 C12 117.9(12) . . ?
C7 C11 C12 119.0(13) . . ?
C21 C22 N5 121.3(15) . . ?
C21 C22 H22 119.4 . . ?
N5 C22 H22 119.4 . . ?
N3 C17 C16 123.5(13) . . ?
N3 C17 N4 118.2(12) . . ?
C16 C17 N4 118.3(14) . . ?
N3 C13 C14 119.8(14) . . ?
N3 C13 H13 120.1 . . ?
C14 C13 H13 120.1 . . ?
C8 C9 C10 118.4(14) . . ?
C8 C9 H9 120.8 . . ?
C10 C9 H9 120.8 . . ?
C18 N4 C17 128.8(11) . . ?
C18 N4 H4 115.6 . . ?
C17 N4 H4 115.6 . . ?
C4 C12 N1 121.6(12) . . ?
C4 C12 C11 122.0(13) . . ?
N1 C12 C11 116.3(12) . . ?
C20 C21 C22 123.2(15) . . ?
C20 C21 H21 118.4 . . ?
C22 C21 H21 118.4 . . ?
C3 C2 C1 120.9(13) . . ?
C3 C2 H2 119.6 . . ?
C1 C2 H2 119.6 . . ?
C20 C19 C18 122.7(15) . . ?
C20 C19 H19 118.7 . . ?
C18 C19 H19 118.7 . . ?
N6 C27 C26 122.7(14) . . ?
N6 C27 N7 119.6(13) . . ?
C26 C27 N7 117.6(15) . . ?
N2 C10 C9 123.8(14) . . ?
N2 C10 H10 118.1 . . ?
C9 C10 H10 118.1 . . ?
C32 C31 C30 116.6(16) . . ?
C32 C31 H31 121.7 . . ?
C30 C31 H31 121.7 . . ?
C11 C7 C8 118.6(13) . . ?
C11 C7 C6 119.4(13) . . ?
C8 C7 C6 122.0(13) . . ?
C15 C16 C17 119.0(15) . . ?
C15 C16 H16 120.5 . . ?
C17 C16 H16 120.5 . . ?
C26 C25 C24 117.9(16) . . ?
C26 C25 H25 121.1 . . ?
C24 C25 H25 121.1 . . ?
C6 C5 C4 122.7(13) . . ?
C6 C5 H5 118.7 . . ?
C4 C5 H5 118.7 . . ?
C5 C6 C7 120.1(13) . . ?
C5 C6 H6 119.9 . . ?
C7 C6 H6 119.9 . . ?
C31 C30 C29 120.9(15) . . ?
C31 C30 H30 119.5 . . ?
C29 C30 H30 119.5 . . ?
C9 C8 C7 118.8(13) . . ?
C9 C8 H8 120.6 . . ?
C7 C8 H8 120.6 . . ?
C16 C15 C14 117.9(15) . . ?
C16 C15 H15 121.1 . . ?
C14 C15 H15 121.1 . . ?
C12 C4 C3 119.9(12) . . ?
C12 C4 C5 116.7(12) . . ?
C3 C4 C5 123.3(13) . . ?
C25 C24 C23 122.4(15) . . ?
C25 C24 H24 118.8 . . ?
C23 C24 H24 118.8 . . ?
C28 C29 C30 118.0(17) . . ?
C28 C29 H29 121.0 . . ?
C30 C29 H29 121.0 . . ?
C13 C14 C15 122.6(14) . . ?
C13 C14 H14 118.7 . . ?
C15 C14 H14 118.7 . . ?
O2 Cl1 O3 108.5(14) . . ?
O2 Cl1 O4 107.1(18) . . ?
O3 Cl1 O4 108.6(17) . . ?
O2 Cl1 O1 114.8(12) . . ?
O3 Cl1 O1 112.4(11) . . ?
O4 Cl1 O1 105.2(11) . . ?
O5 Cl3 O7 111.9(15) . . ?
O5 Cl3 O8 114.8(16) . . ?
O7 Cl3 O8 109.6(13) . . ?
O5 Cl3 O6 110.0(15) . . ?
O7 Cl3 O6 104.8(14) . . ?
O8 Cl3 O6 105.0(12) . . ?

loop_
_geom_bond_atom_site_label_1
_geom_bond_atom_site_label_2
_geom_bond_distance
_geom_bond_site_symmetry_2
_geom_bond_publ_flag
Ru1 N5 2.051(11) . ?
Ru1 N8 2.071(11) . ?
Ru1 N6 2.072(11) . ?
Ru1 N3 2.073(11) . ?
Ru1 N2 2.084(9) . ?
Ru1 N1 2.086(10) . ?
N7 C28 1.38(2) . ?
N7 C27 1.390(17) . ?
N2 C11 1.347(16) . ?
N2 C10 1.350(16) . ?
N3 C17 1.364(17) . ?
N3 C13 1.368(16) . ?
N6 C27 1.344(18) . ?
N6 C23 1.372(16) . ?
N5 C18 1.352(16) . ?
N5 C22 1.376(15) . ?
C26 C25 1.35(2) . ?
C26 C27 1.388(19) . ?
C26 H26 0.9300 . ?
C28 N8 1.36(2) . ?
C28 C29 1.36(2) . ?
C20 C21 1.35(2) . ?
C20 C19 1.350(18) . ?
C20 H20 0.9300 . ?
N1 C1 1.336(15) . ?
N1 C12 1.381(15) . ?
N8 C32 1.366(18) . ?
C3 C2 1.358(18) . ?
C3 C4 1.412(19) . ?
C3 H3 0.9300 . ?
C1 C2 1.381(18) . ?
C1 H1 0.9300 . ?
C32 C31 1.368(18) . ?
C32 H32 0.9300 . ?
C23 C24 1.392(19) . ?
C23 H23 0.9300 . ?
C18 N4 1.384(16) . ?
C18 C19 1.389(18) . ?
C11 C7 1.400(17) . ?
C11 C12 1.428(18) . ?
C22 C21 1.349(19) . ?
C22 H22 0.9300 . ?
C17 C16 1.401(18) . ?
C17 N4 1.413(15) . ?
C13 C14 1.370(19) . ?
C13 H13 0.9300 . ?
C9 C8 1.39(2) . ?
C9 C10 1.393(18) . ?
C9 H9 0.9300 . ?
N4 H4 0.8600 . ?
C12 C4 1.372(18) . ?
C21 H21 0.9300 . ?
C2 H2 0.9300 . ?
C19 H19 0.9300 . ?
C10 H10 0.9300 . ?
C31 C30 1.39(2) . ?
C31 H31 0.9300 . ?
C7 C8 1.403(19) . ?
C7 C6 1.428(18) . ?
C16 C15 1.34(2) . ?
C16 H16 0.9300 . ?
C25 C24 1.35(2) . ?
C25 H25 0.9300 . ?
C5 C6 1.332(19) . ?
C5 C4 1.457(18) . ?
C5 H5 0.9300 . ?
C6 H6 0.9300 . ?
C30 C29 1.39(2) . ?
C30 H30 0.9300 . ?
C8 H8 0.9300 . ?
C15 C14 1.39(2) . ?
C15 H15 0.9300 . ?
C24 H24 0.9300 . ?
C29 H29 0.9300 . ?
C14 H14 0.9300 . ?
Cl1 O2 1.331(15) . ?
Cl1 O3 1.331(16) . ?
Cl1 O4 1.37(2) . ?
Cl1 O1 1.395(12) . ?
Cl3 O5 1.314(18) . ?
Cl3 O7 1.367(16) . ?
Cl3 O8 1.371(14) . ?
Cl3 O6 1.463(19) . ?
